data_4113661
loop_
_publ_author_name
'Serap Be\,sli'
'Simon J. Coles'
'David B. Davies'
'Robert J. Eaton'
'Michael B. Hursthouse'
'Adem Kili\,c'
'Robert A. Shaw'
'G\"on\"ul Yenilmez \,Cift\,ci'
'Serkan Ye\,silot'

_publ_section_title
;
 Anomalous NMR Behavior of Meso Compounds with Remote Stereogenic Centers
 on Addition of Chiral Shift Reagent or Chiral Solvating Agent
;
_journal_name_full 'Journal of the American Chemical Society'
_journal_page_first 4943
_journal_page_last 4950
_journal_paper_doi 10.1021/ja028871r
_journal_volume 125
_journal_year 2003
_chemical_formula_sum 'C16 H34 Cl4 N10 O4 P6'
_chemical_formula_weight 758.15
_chemical_name_systematic
;
 ?
;
_space_group_IT_number 14
_symmetry_cell_setting monoclinic
_symmetry_space_group_name_Hall '-P 2yn'
_symmetry_space_group_name_H-M 'P 1 21/n 1'
_atom_sites_solution_hydrogens geom
_atom_sites_solution_primary direct
_atom_sites_solution_secondary difmap
_audit_creation_method SHELXL-97
_cell_angle_alpha 90.00
_cell_angle_beta 102.860(5)
_cell_angle_gamma 90.00
_cell_formula_units_Z 2
_cell_length_a 12.5600(8)
_cell_length_b 9.1084(8)
_cell_length_c 14.2275(11)
_cell_measurement_reflns_used 13428
_cell_measurement_temperature 120(2)
_cell_measurement_theta_max 27.48
_cell_measurement_theta_min 2.91
_cell_volume 1586.8(2)
_computing_cell_refinement 'DENZO & COLLECT'
_computing_data_collection 'DENZO (Otwinowski & Minor, 1997) & COLLECT (Hooft, 1998)'
_computing_data_reduction 'DENZO & COLLECT'
_computing_molecular_graphics 'PLATON (Spek, 1990)'
_computing_structure_refinement 'SHELXL-97 (Sheldrick, 1997)'
_computing_structure_solution 'SHELXS-97 (Sheldrick, 1997)'
_diffrn_ambient_temperature 120(2)
_diffrn_detector_area_resol_mean 9.091
_diffrn_measured_fraction_theta_full 0.983
_diffrn_measured_fraction_theta_max 0.983
_diffrn_measurement_device_type 'Nonius KappaCCD'
_diffrn_measurement_method '\f & \w scans'
_diffrn_radiation_monochromator graphite
_diffrn_radiation_source 'Nonius FR591 rotating anode'
_diffrn_radiation_type MoK\a
_diffrn_radiation_wavelength 0.71073
_diffrn_reflns_av_R_equivalents 0.1215
_diffrn_reflns_av_sigmaI/netI 0.1586
_diffrn_reflns_limit_h_max 15
_diffrn_reflns_limit_h_min -16
_diffrn_reflns_limit_k_max 11
_diffrn_reflns_limit_k_min -10
_diffrn_reflns_limit_l_max 18
_diffrn_reflns_limit_l_min -18
_diffrn_reflns_number 12102
_diffrn_reflns_theta_full 27.45
_diffrn_reflns_theta_max 27.45
_diffrn_reflns_theta_min 2.97
_exptl_absorpt_coefficient_mu 0.719
_exptl_absorpt_correction_T_max 0.9858
_exptl_absorpt_correction_T_min 0.9447
_exptl_absorpt_correction_type multi-scan
_exptl_absorpt_process_details 'SORTAV Blessing (1997)'
_exptl_crystal_colour colourless
_exptl_crystal_density_diffrn 1.587
_exptl_crystal_description plate
_exptl_crystal_F_000 780
_exptl_crystal_size_max 0.08
_exptl_crystal_size_mid 0.06
_exptl_crystal_size_min 0.02
_refine_diff_density_max 0.589
_refine_diff_density_min -0.370
_refine_diff_density_rms 0.092
_refine_ls_extinction_coef 0.0000(7)
_refine_ls_extinction_expression Fc^*^=kFc[1+0.001xFc^2^\l^3^/sin(2\q)]^-1/4^
_refine_ls_extinction_method SHELXL
_refine_ls_goodness_of_fit_ref 0.957
_refine_ls_hydrogen_treatment mixed
_refine_ls_matrix_type full
_refine_ls_number_parameters 196
_refine_ls_number_reflns 3558
_refine_ls_number_restraints 0
_refine_ls_restrained_S_all 0.957
_refine_ls_R_factor_all 0.1633
_refine_ls_R_factor_gt 0.0612
_refine_ls_shift/su_max 0.835
_refine_ls_shift/su_mean 0.005
_refine_ls_structure_factor_coef Fsqd
_refine_ls_weighting_details 'calc w=1/[\s^2^(Fo^2^)+(0.0657P)^2^+0.0000P] where P=(Fo^2^+2Fc^2^)/3'
_refine_ls_weighting_scheme calc
_refine_ls_wR_factor_gt 0.1217
_refine_ls_wR_factor_ref 0.1539
_reflns_number_gt 1742
_reflns_number_total 3558
_reflns_threshold_expression >2\s(I)
_cod_data_source_file ja028871rsi20030205_052526.cif
_cod_data_source_block 1c
_cod_database_code 4113661

loop_
_symmetry_equiv_pos_as_xyz
'x, y, z'
'-x+1/2, y+1/2, -z+1/2'
'-x, -y, -z'
'x-1/2, -y-1/2, z-1/2'

loop_
_atom_site_label
_atom_site_type_symbol
_atom_site_fract_x
_atom_site_fract_y
_atom_site_fract_z
_atom_site_U_iso_or_equiv
_atom_site_adp_type
_atom_site_occupancy
_atom_site_symmetry_multiplicity
_atom_site_calc_flag
_atom_site_refinement_flags
_atom_site_disorder_assembly
_atom_site_disorder_group
H4N H 0.478(3) 0.014(5) 0.611(3) 0.009(13) Uiso 1 1 d . . .
C1 C 0.3749(4) 0.3110(6) 0.2257(3) 0.0366(12) Uani 1 1 d . . .
H1A H 0.4361 0.3043 0.1925 0.044 Uiso 1 1 calc R . .
H1B H 0.3639 0.4157 0.2397 0.044 Uiso 1 1 calc R . .
C2 C 0.2717(4) 0.2499(5) 0.1610(3) 0.0390(13) Uani 1 1 d . . .
H2A H 0.2535 0.3077 0.1007 0.047 Uiso 1 1 calc R . .
H2B H 0.2846 0.1470 0.1439 0.047 Uiso 1 1 calc R . .
C3 C 0.1779(4) 0.2548(6) 0.2097(3) 0.0411(13) Uani 1 1 d . . .
H3A H 0.1616 0.3580 0.2232 0.049 Uiso 1 1 calc R . .
H3B H 0.1122 0.2123 0.1667 0.049 Uiso 1 1 calc R . .
C4 C 0.4421(4) 0.0182(5) 0.7326(3) 0.0350(12) Uani 1 1 d . . .
H4A H 0.4196 0.1043 0.7660 0.042 Uiso 1 1 calc R . .
H4B H 0.5157 -0.0123 0.7684 0.042 Uiso 1 1 calc R . .
C5 C 0.3623(4) -0.1059(6) 0.7325(3) 0.0369(12) Uani 1 1 d . . .
H5A H 0.3857 -0.1923 0.6999 0.044 Uiso 1 1 calc R . .
H5B H 0.3629 -0.1340 0.7998 0.044 Uiso 1 1 calc R . .
C6 C 0.2479(4) -0.0636(6) 0.6818(3) 0.0441(14) Uani 1 1 d . . .
H6A H 0.1990 -0.1491 0.6812 0.053 Uiso 1 1 calc R . .
H6B H 0.2219 0.0161 0.7184 0.053 Uiso 1 1 calc R . .
C7 C 0.1280(4) 0.0102(8) 0.5269(4) 0.064(2) Uani 1 1 d . . .
H7A H 0.1337 0.0567 0.4653 0.077 Uiso 1 1 calc R A 1
H7B H 0.0956 -0.0881 0.5104 0.077 Uiso 1 1 calc R A 1
C8 C 0.0581(7) 0.0843(12) 0.5591(7) 0.051(3) Uani 0.564(11) 1 d P . 1
H8A H 0.0823 0.1316 0.6230 0.061 Uiso 0.564(11) 1 calc PR . 1
H8B H -0.0183 0.0485 0.5447 0.061 Uiso 0.564(11) 1 calc PR . 1
C8' C 0.0547(7) -0.1104(11) 0.5171(7) 0.026(3) Uani 0.436(11) 1 d P . 2
H8'1 H -0.0213 -0.0925 0.5229 0.031 Uiso 0.436(11) 1 calc PR . 2
H8'2 H 0.0844 -0.2095 0.5356 0.031 Uiso 0.436(11) 1 calc PR . 2
N1 N 0.3429(3) 0.0928(4) 0.4524(2) 0.0272(9) Uani 1 1 d . . .
N2 N 0.2922(3) 0.3790(4) 0.4146(3) 0.0346(10) Uani 1 1 d . . .
N3 N 0.2984(3) 0.2689(4) 0.5919(2) 0.0319(10) Uani 1 1 d . . .
N4 N 0.4467(3) 0.0598(5) 0.6329(3) 0.0279(10) Uani 1 1 d . . .
N5 N 0.2405(3) -0.0143(4) 0.5818(3) 0.0331(10) Uani 1 1 d . . .
O1 O 0.4013(2) 0.2278(3) 0.3158(2) 0.0295(8) Uani 1 1 d . . .
O2 O 0.2048(2) 0.1719(3) 0.2997(2) 0.0344(8) Uani 1 1 d . . .
P1 P 0.33180(10) 0.10630(13) 0.56138(8) 0.0275(3) Uani 1 1 d . . .
P2 P 0.31046(10) 0.21885(13) 0.37615(8) 0.0275(3) Uani 1 1 d . . .
P3 P 0.28793(11) 0.40176(14) 0.52274(9) 0.0348(4) Uani 1 1 d . . .
Cl1 Cl 0.39670(15) 0.55765(17) 0.57813(11) 0.0717(6) Uani 1 1 d . . .
Cl2 Cl 0.14869(14) 0.50979(17) 0.52609(11) 0.0691(6) Uani 1 1 d . . .

loop_
_atom_site_aniso_label
_atom_site_aniso_U_11
_atom_site_aniso_U_22
_atom_site_aniso_U_33
_atom_site_aniso_U_23
_atom_site_aniso_U_13
_atom_site_aniso_U_12
C1 0.049(3) 0.034(3) 0.031(3) 0.007(2) 0.018(3) 0.008(2)
C2 0.059(3) 0.029(3) 0.026(3) 0.006(2) 0.005(3) 0.008(3)
C3 0.048(3) 0.037(3) 0.030(3) 0.012(2) -0.007(3) 0.005(2)
C4 0.041(3) 0.037(3) 0.026(2) 0.001(2) 0.006(2) 0.010(2)
C5 0.044(3) 0.043(3) 0.024(2) 0.006(2) 0.008(2) 0.001(3)
C6 0.038(3) 0.059(4) 0.037(3) 0.014(3) 0.012(3) 0.000(3)
C7 0.033(3) 0.091(5) 0.064(4) 0.040(4) 0.001(3) -0.013(4)
C8 0.026(5) 0.078(8) 0.043(6) -0.008(5) -0.005(5) 0.008(5)
C8' 0.013(5) 0.017(6) 0.047(7) 0.009(5) 0.002(5) -0.006(4)
N1 0.034(2) 0.022(2) 0.025(2) -0.0019(16) 0.0064(18) 0.0006(17)
N2 0.053(3) 0.027(2) 0.025(2) 0.0027(18) 0.012(2) 0.003(2)
N3 0.039(2) 0.033(2) 0.026(2) -0.0023(17) 0.0117(19) 0.0066(19)
N4 0.030(2) 0.031(3) 0.022(2) -0.0032(18) 0.0037(19) 0.008(2)
N5 0.026(2) 0.041(3) 0.030(2) 0.0103(19) 0.0017(18) -0.0039(19)
O1 0.0333(18) 0.0316(19) 0.0262(17) 0.0052(14) 0.0119(15) 0.0054(15)
O2 0.0384(19) 0.033(2) 0.0287(17) 0.0023(15) 0.0016(15) -0.0053(15)
P1 0.0298(7) 0.0269(7) 0.0254(6) 0.0003(5) 0.0053(5) 0.0015(6)
P2 0.0333(7) 0.0230(7) 0.0260(6) -0.0009(5) 0.0062(6) 0.0022(6)
P3 0.0494(8) 0.0264(8) 0.0317(7) -0.0013(6) 0.0160(6) 0.0042(6)
Cl1 0.1159(14) 0.0508(10) 0.0523(9) -0.0208(8) 0.0271(9) -0.0365(10)
Cl2 0.0911(11) 0.0673(11) 0.0638(10) 0.0298(8) 0.0488(9) 0.0494(9)

loop_
_atom_type_symbol
_atom_type_description
_atom_type_scat_dispersion_real
_atom_type_scat_dispersion_imag
_atom_type_scat_source
C C 0.0033 0.0016 'International Tables Vol C Tables 4.2.6.8 and 6.1.1.4'
H H 0.0000 0.0000 'International Tables Vol C Tables 4.2.6.8 and 6.1.1.4'
N N 0.0061 0.0033 'International Tables Vol C Tables 4.2.6.8 and 6.1.1.4'
O O 0.0106 0.0060 'International Tables Vol C Tables 4.2.6.8 and 6.1.1.4'
P P 0.1023 0.0942 'International Tables Vol C Tables 4.2.6.8 and 6.1.1.4'
Cl Cl 0.1484 0.1585 'International Tables Vol C Tables 4.2.6.8 and 6.1.1.4'

loop_
_geom_angle_atom_site_label_1
_geom_angle_atom_site_label_2
_geom_angle_atom_site_label_3
_geom_angle
_geom_angle_site_symmetry_1
_geom_angle_site_symmetry_3
O1 C1 C2 109.7(4) . .
O1 C1 H1A 109.7 . .
C2 C1 H1A 109.7 . .
O1 C1 H1B 109.7 . .
C2 C1 H1B 109.7 . .
H1A C1 H1B 108.2 . .
C3 C2 C1 111.3(4) . .
C3 C2 H2A 109.4 . .
C1 C2 H2A 109.4 . .
C3 C2 H2B 109.4 . .
C1 C2 H2B 109.4 . .
H2A C2 H2B 108.0 . .
O2 C3 C2 109.8(4) . .
O2 C3 H3A 109.7 . .
C2 C3 H3A 109.7 . .
O2 C3 H3B 109.7 . .
C2 C3 H3B 109.7 . .
H3A C3 H3B 108.2 . .
N4 C4 C5 110.9(4) . .
N4 C4 H4A 109.5 . .
C5 C4 H4A 109.5 . .
N4 C4 H4B 109.5 . .
C5 C4 H4B 109.5 . .
H4A C4 H4B 108.0 . .
C6 C5 C4 111.8(4) . .
C6 C5 H5A 109.3 . .
C4 C5 H5A 109.3 . .
C6 C5 H5B 109.3 . .
C4 C5 H5B 109.3 . .
H5A C5 H5B 107.9 . .
N5 C6 C5 112.8(4) . .
N5 C6 H6A 109.0 . .
C5 C6 H6A 109.0 . .
N5 C6 H6B 109.0 . .
C5 C6 H6B 109.0 . .
H6A C6 H6B 107.8 . .
C8 C7 C8' 87.7(7) . .
C8 C7 N5 123.2(7) . .
C8' C7 N5 117.4(6) . .
C8 C7 H7A 106.5 . .
C8' C7 H7A 114.6 . .
N5 C7 H7A 106.5 . .
C8 C7 H7B 106.5 . .
C8' C7 H7B 18.8 . .
N5 C7 H7B 106.5 . .
H7A C7 H7B 106.5 . .
C7 C8 C7 60.5(5) . 2
C7 C8 H8A 117.7 . .
C7 C8 H8A 117.7 2 .
C7 C8 H8B 117.7 . .
C7 C8 H8B 117.7 2 .
H8A C8 H8B 114.8 . .
C7 C8' C7 49.0(5) . 2
C7 C8' H8'1 118.8 . .
C7 C8' H8'1 118.8 2 .
C7 C8' H8'2 118.8 . .
C7 C8' H8'2 118.8 2 .
H8'1 C8' H8'2 116.1 . .
P2 N1 P1 123.4(2) . .
P3 N2 P2 119.9(2) . .
P3 N3 P1 122.3(2) . .
C4 N4 P1 116.6(3) . .
C4 N4 H4N 115(4) . .
P1 N4 H4N 113(4) . .
C7 N5 C6 113.9(4) . .
C7 N5 P1 115.2(3) . .
C6 N5 P1 118.3(3) . .
C1 O1 P2 117.0(3) . .
C3 O2 P2 117.4(3) . .
N1 P1 N3 114.46(19) . .
N1 P1 N4 109.4(2) . .
N3 P1 N4 108.4(2) . .
N1 P1 N5 109.5(2) . .
N3 P1 N5 109.11(19) . .
N4 P1 N5 105.6(2) . .
N1 P2 O1 107.82(18) . .
N1 P2 O2 109.12(18) . .
O1 P2 O2 103.82(16) . .
N1 P2 N2 117.87(19) . .
O1 P2 N2 108.50(18) . .
O2 P2 N2 108.80(19) . .
N3 P3 N2 120.3(2) . .
N3 P3 Cl1 110.49(16) . .
N2 P3 Cl1 108.10(16) . .
N3 P3 Cl2 108.55(15) . .
N2 P3 Cl2 107.90(16) . .
Cl1 P3 Cl2 99.42(9) . .

loop_
_geom_bond_atom_site_label_1
_geom_bond_atom_site_label_2
_geom_bond_distance
_geom_bond_site_symmetry_2
C1 O1 1.463(5) .
C1 C2 1.518(7) .
C1 H1A 0.9900 .
C1 H1B 0.9900 .
C2 C3 1.494(7) .
C2 H2A 0.9900 .
C2 H2B 0.9900 .
C3 O2 1.461(5) .
C3 H3A 0.9900 .
C3 H3B 0.9900 .
C4 N4 1.481(6) .
C4 C5 1.511(7) .
C4 H4A 0.9900 .
C4 H4B 0.9900 .
C5 C6 1.508(6) .
C5 H5A 0.9900 .
C5 H5B 0.9900 .
C6 N5 1.475(6) .
C6 H6A 0.9900 .
C6 H6B 0.9900 .
C7 C8 1.272(10) .
C7 C8' 1.420(11) .
C7 N5 1.472(6) .
C7 H7A 0.9900 .
C7 H7B 0.9900 .
C8 C7 10.711(13) 2
C8 H8A 0.9900 .
C8 H8B 0.9900 .
C8' C7 11.020(12) 2
C8' H8'1 0.9900 .
C8' H8'2 0.9900 .
N1 P2 1.569(4) .
N1 P1 1.593(3) .
N2 P3 1.564(4) .
N2 P2 1.593(4) .
N3 P3 1.546(4) .
N3 P1 1.625(4) .
N4 P1 1.626(4) .
N4 H4N 0.69(4) .
N5 P1 1.659(4) .
O1 P2 1.575(3) .
O2 P2 1.576(3) .
P3 Cl1 2.006(2) .
P3 Cl2 2.0164(19) .

loop_
_geom_torsion_atom_site_label_1
_geom_torsion_atom_site_label_2
_geom_torsion_atom_site_label_3
_geom_torsion_atom_site_label_4
_geom_torsion
_geom_torsion_site_symmetry_4
O1 C1 C2 C3 58.0(5) .
C1 C2 C3 O2 -58.0(5) .
N4 C4 C5 C6 -61.1(5) .
C4 C5 C6 N5 56.6(6) .
C8' C7 C8 C7 -127.3(6) 2
N5 C7 C8 C7 111.0(7) 2
C8 C7 C8' C7 117.0(6) 2
N5 C7 C8' C7 -116.4(8) 2
C5 C4 N4 P1 56.4(5) .
C8 C7 N5 C6 48.4(9) .
C8' C7 N5 C6 -58.3(8) .
C8 C7 N5 P1 -92.9(8) .
C8' C7 N5 P1 160.5(6) .
C5 C6 N5 C7 172.9(5) .
C5 C6 N5 P1 -47.1(6) .
C2 C1 O1 P2 -56.2(4) .
C2 C3 O2 P2 56.8(5) .
P2 N1 P1 N3 -7.4(4) .
P2 N1 P1 N4 -129.3(3) .
P2 N1 P1 N5 115.5(3) .
P3 N3 P1 N1 -4.8(4) .
P3 N3 P1 N4 117.6(3) .
P3 N3 P1 N5 -127.9(3) .
C4 N4 P1 N1 -160.4(3) .
C4 N4 P1 N3 74.1(4) .
C4 N4 P1 N5 -42.7(4) .
C7 N5 P1 N1 -64.6(4) .
C6 N5 P1 N1 155.9(3) .
C7 N5 P1 N3 61.3(4) .
C6 N5 P1 N3 -78.2(4) .
C7 N5 P1 N4 177.7(4) .
C6 N5 P1 N4 38.2(4) .
P1 N1 P2 O1 137.9(3) .
P1 N1 P2 O2 -110.0(3) .
P1 N1 P2 N2 14.7(4) .
C1 O1 P2 N1 164.9(3) .
C1 O1 P2 O2 49.3(3) .
C1 O1 P2 N2 -66.3(3) .
C3 O2 P2 N1 -164.2(3) .
C3 O2 P2 O1 -49.5(3) .
C3 O2 P2 N2 65.9(4) .
P3 N2 P2 N1 -9.9(4) .
P3 N2 P2 O1 -132.7(3) .
P3 N2 P2 O2 114.9(3) .
P1 N3 P3 N2 9.3(4) .
P1 N3 P3 Cl1 -117.8(2) .
P1 N3 P3 Cl2 134.1(2) .
P2 N2 P3 N3 -1.6(4) .
P2 N2 P3 Cl1 126.6(2) .
P2 N2 P3 Cl2 -126.8(2) .
